data_2234483
loop_
_publ_author_name
'Guzei, Ilia A.'
'Okemwa, Teddy T.'
'Ojwach, Stephen O.'

_publ_section_title
;
 2-[(3,5-Diphenyl-1<i>H</i>-pyrazol-1-yl)methyl]pyridine
;
_journal_coeditor_code ZJ2063
_journal_issue 4
_journal_name_full 'Acta Crystallographica Section E'
_journal_page_first o1190
_journal_paper_doi 10.1107/S1600536812011804
_journal_volume 68
_journal_year 2012
_chemical_formula_iupac 'C21 H17 N3'
_chemical_formula_moiety 'C21 H17 N3'
_chemical_formula_sum 'C21 H17 N3'
_chemical_formula_weight 311.38
_chemical_name_systematic
;
2-[(3,5-Diphenyl-1<i>H</i>-pyrazol-1-yl)methyl]pyridine
;
_space_group_IT_number 14
_symmetry_cell_setting monoclinic
_symmetry_space_group_name_Hall '-P 2ybc'
_symmetry_space_group_name_H-M 'P 1 21/c 1'
_atom_sites_solution_hydrogens geom
_atom_sites_solution_primary direct
_atom_sites_solution_secondary difmap
_cell_angle_alpha 90.00
_cell_angle_beta 97.7590(10)
_cell_angle_gamma 90.00
_cell_formula_units_Z 4
_cell_length_a 12.5776(8)
_cell_length_b 16.5310(10)
_cell_length_c 7.9421(5)
_cell_measurement_reflns_used 999
_cell_measurement_temperature 100(2)
_cell_measurement_theta_max 28.29
_cell_measurement_theta_min 1.63
_cell_volume 1636.21(18)
_computing_cell_refinement 'SAINT-Plus (Bruker, 2010)'
_computing_data_collection 'APEX2 (Bruker, 2010)'
_computing_data_reduction 'SAINT-Plus (Bruker, 2010)'
_computing_molecular_graphics 'SHELXTL (Sheldrick, 2008)'
_computing_publication_material
;
SHELXTL (Sheldrick, 2008), publCIF (Westrip, 2010) and
<i>modiCIFer</i>
(Guzei, 2011)
;
_computing_structure_refinement 'SHELXTL (Sheldrick, 2008) and OLEX2 (Dolomanov <i>et al.</i>, 2009)'
_computing_structure_solution 'SHELXTL (Sheldrick, 2008)'
_diffrn_ambient_temperature 100(2)
_diffrn_measured_fraction_theta_full 0.999
_diffrn_measured_fraction_theta_max 0.999
_diffrn_measurement_device_type 'Bruker SMART APEXII area-detector'
_diffrn_measurement_method '0.50\% \w and 0.5\% \f scans'
_diffrn_radiation_monochromator 'mirror optics'
_diffrn_radiation_source 'fine-focus sealed tube'
_diffrn_radiation_type 'Mo K\a'
_diffrn_radiation_wavelength 0.71073
_diffrn_reflns_av_R_equivalents 0.0242
_diffrn_reflns_av_sigmaI/netI 0.0171
_diffrn_reflns_limit_h_max 16
_diffrn_reflns_limit_h_min -16
_diffrn_reflns_limit_k_max 21
_diffrn_reflns_limit_k_min -22
_diffrn_reflns_limit_l_max 10
_diffrn_reflns_limit_l_min -10
_diffrn_reflns_number 18826
_diffrn_reflns_theta_full 25.00
_diffrn_reflns_theta_max 28.29
_diffrn_reflns_theta_min 1.63
_exptl_absorpt_coefficient_mu 0.076
_exptl_absorpt_correction_T_max 0.9864
_exptl_absorpt_correction_T_min 0.9600
_exptl_absorpt_correction_type analytical
_exptl_absorpt_process_details
;
(SADABS; Bruker, 2010)
;
_exptl_crystal_colour colourless
_exptl_crystal_density_diffrn 1.264
_exptl_crystal_density_method 'not measured'
_exptl_crystal_description block
_exptl_crystal_F_000 656
_exptl_crystal_size_max 0.54
_exptl_crystal_size_mid 0.43
_exptl_crystal_size_min 0.18
_refine_diff_density_max 0.309
_refine_diff_density_min -0.214
_refine_ls_extinction_method none
_refine_ls_goodness_of_fit_ref 1.017
_refine_ls_hydrogen_treatment constr
_refine_ls_matrix_type full
_refine_ls_number_parameters 217
_refine_ls_number_reflns 4075
_refine_ls_number_restraints 0
_refine_ls_restrained_S_all 1.017
_refine_ls_R_factor_all 0.0411
_refine_ls_R_factor_gt 0.0373
_refine_ls_shift/su_max 0.000
_refine_ls_shift/su_mean 0.000
_refine_ls_structure_factor_coef Fsqd
_refine_ls_weighting_details 'calc w=1/[\s^2^(Fo^2^)+(0.0482P)^2^+0.5784P] where P=(Fo^2^+2Fc^2^)/3'
_refine_ls_weighting_scheme calc
_refine_ls_wR_factor_gt 0.0939
_refine_ls_wR_factor_ref 0.0978
_reflns_number_gt 3711
_reflns_number_total 4075
_reflns_threshold_expression I>2\s(I)
_cod_data_source_file zj2063.cif
_cod_data_source_block I
_cod_original_sg_symbol_H-M 'P 21/c'
_cod_database_code 2234483
_cod_database_fobs_code 2234483

loop_
_symmetry_equiv_pos_as_xyz
'x, y, z'
'-x, y+1/2, -z+1/2'
'-x, -y, -z'
'x, -y-1/2, z-1/2'

loop_
_atom_site_type_symbol
_atom_site_label
_atom_site_fract_x
_atom_site_fract_y
_atom_site_fract_z
_atom_site_U_iso_or_equiv
_atom_site_adp_type
_atom_site_calc_flag
_atom_site_refinement_flags
_atom_site_occupancy
_atom_site_symmetry_multiplicity
N N1 0.56283(6) 0.11731(5) 0.87783(10) 0.01783(16) Uani d . 1 1
N N2 0.46026(6) 0.14515(5) 0.86210(10) 0.01640(16) Uani d . 1 1
N N3 0.21604(7) 0.03283(6) 0.77928(11) 0.02588(19) Uani d . 1 1
C C1 0.79245(8) 0.10240(6) 0.88480(12) 0.02147(19) Uani d . 1 1
H H1 0.7557 0.0600 0.9334 0.026 Uiso calc R 1 1
C C2 0.90248(8) 0.09663(6) 0.88094(13) 0.0253(2) Uani d . 1 1
H H2 0.9402 0.0501 0.9269 0.030 Uiso calc R 1 1
C C3 0.95788(8) 0.15812(6) 0.81065(13) 0.0247(2) Uani d . 1 1
H H3 1.0329 0.1537 0.8078 0.030 Uiso calc R 1 1
C C4 0.90209(8) 0.22622(6) 0.74455(13) 0.0231(2) Uani d . 1 1
H H4 0.9393 0.2688 0.6973 0.028 Uiso calc R 1 1
C C5 0.79200(7) 0.23231(6) 0.74737(12) 0.01950(18) Uani d . 1 1
H H5 0.7546 0.2789 0.7013 0.023 Uiso calc R 1 1
C C6 0.73581(7) 0.17054(5) 0.81721(11) 0.01686(18) Uani d . 1 1
C C7 0.61924(7) 0.17777(5) 0.81945(11) 0.01638(18) Uani d . 1 1
C C8 0.55255(7) 0.24429(5) 0.76702(11) 0.01741(18) Uani d . 1 1
H H8 0.5731 0.2940 0.7209 0.021 Uiso calc R 1 1
C C9 0.45102(7) 0.22172(5) 0.79693(11) 0.01610(17) Uani d . 1 1
C C10 0.35049(7) 0.26845(5) 0.77034(11) 0.01638(18) Uani d . 1 1
C C11 0.34982(8) 0.34795(6) 0.83071(12) 0.02013(19) Uani d . 1 1
H H11 0.4130 0.3702 0.8926 0.024 Uiso calc R 1 1
C C12 0.25718(9) 0.39466(6) 0.80070(13) 0.0247(2) Uani d . 1 1
H H12 0.2572 0.4485 0.8425 0.030 Uiso calc R 1 1
C C13 0.16471(8) 0.36260(7) 0.70964(14) 0.0266(2) Uani d . 1 1
H H13 0.1016 0.3946 0.6886 0.032 Uiso calc R 1 1
C C14 0.16455(8) 0.28366(6) 0.64930(13) 0.0236(2) Uani d . 1 1
H H14 0.1013 0.2618 0.5869 0.028 Uiso calc R 1 1
C C15 0.25656(7) 0.23660(6) 0.67999(11) 0.01905(18) Uani d . 1 1
H H15 0.2558 0.1825 0.6395 0.023 Uiso calc R 1 1
C C16 0.37702(7) 0.09527(5) 0.92095(11) 0.01754(18) Uani d . 1 1
H H16A 0.3216 0.1312 0.9579 0.021 Uiso calc R 1 1
H H16B 0.4092 0.0640 1.0214 0.021 Uiso calc R 1 1
C C17 0.32303(8) 0.03679(5) 0.78899(11) 0.01818(18) Uani d . 1 1
C C18 0.38216(9) -0.01146(6) 0.69164(12) 0.0251(2) Uani d . 1 1
H H18 0.4579 -0.0062 0.7007 0.030 Uiso calc R 1 1
C C19 0.32785(10) -0.06739(6) 0.58106(14) 0.0309(2) Uani d . 1 1
H H19 0.3660 -0.1012 0.5131 0.037 Uiso calc R 1 1
C C20 0.21751(10) -0.07312(6) 0.57135(13) 0.0304(2) Uani d . 1 1
H H20 0.1784 -0.1113 0.4979 0.036 Uiso calc R 1 1
C C21 0.16543(9) -0.02194(7) 0.67126(14) 0.0309(2) Uani d . 1 1
H H21 0.0895 -0.0257 0.6632 0.037 Uiso calc R 1 1

loop_
_atom_site_aniso_label
_atom_site_aniso_U_11
_atom_site_aniso_U_22
_atom_site_aniso_U_33
_atom_site_aniso_U_12
_atom_site_aniso_U_13
_atom_site_aniso_U_23
N1 0.0172(4) 0.0175(4) 0.0190(4) 0.0006(3) 0.0033(3) 0.0000(3)
N2 0.0163(4) 0.0153(4) 0.0181(3) -0.0003(3) 0.0038(3) 0.0003(3)
N3 0.0255(4) 0.0282(4) 0.0249(4) -0.0098(3) 0.0068(3) -0.0030(3)
C1 0.0212(4) 0.0211(4) 0.0213(4) 0.0011(3) -0.0001(3) 0.0026(3)
C2 0.0212(5) 0.0253(5) 0.0276(5) 0.0053(4) -0.0037(4) 0.0003(4)
C3 0.0156(4) 0.0300(5) 0.0275(5) 0.0009(4) -0.0006(3) -0.0070(4)
C4 0.0191(4) 0.0230(5) 0.0276(5) -0.0031(4) 0.0052(4) -0.0041(4)
C5 0.0183(4) 0.0176(4) 0.0228(4) 0.0006(3) 0.0034(3) -0.0015(3)
C6 0.0167(4) 0.0178(4) 0.0159(4) 0.0002(3) 0.0013(3) -0.0023(3)
C7 0.0178(4) 0.0166(4) 0.0146(4) -0.0003(3) 0.0019(3) -0.0009(3)
C8 0.0179(4) 0.0159(4) 0.0186(4) -0.0003(3) 0.0030(3) 0.0008(3)
C9 0.0183(4) 0.0148(4) 0.0153(4) -0.0004(3) 0.0026(3) -0.0006(3)
C10 0.0170(4) 0.0175(4) 0.0155(4) 0.0009(3) 0.0052(3) 0.0019(3)
C11 0.0237(4) 0.0190(4) 0.0184(4) 0.0006(3) 0.0050(3) 0.0000(3)
C12 0.0317(5) 0.0200(4) 0.0241(5) 0.0068(4) 0.0096(4) 0.0006(4)
C13 0.0225(5) 0.0297(5) 0.0290(5) 0.0099(4) 0.0089(4) 0.0065(4)
C14 0.0168(4) 0.0293(5) 0.0250(5) 0.0002(4) 0.0044(3) 0.0055(4)
C15 0.0184(4) 0.0198(4) 0.0196(4) -0.0009(3) 0.0051(3) 0.0017(3)
C16 0.0197(4) 0.0169(4) 0.0167(4) -0.0031(3) 0.0049(3) 0.0000(3)
C17 0.0240(4) 0.0144(4) 0.0161(4) -0.0025(3) 0.0023(3) 0.0029(3)
C18 0.0287(5) 0.0231(5) 0.0216(4) 0.0072(4) -0.0032(4) -0.0028(4)
C19 0.0445(6) 0.0221(5) 0.0232(5) 0.0092(4) -0.0058(4) -0.0044(4)
C20 0.0474(6) 0.0198(5) 0.0212(5) -0.0094(4) -0.0054(4) 0.0010(4)
C21 0.0318(5) 0.0339(6) 0.0267(5) -0.0165(4) 0.0031(4) -0.0005(4)

loop_
_atom_type_symbol
_atom_type_description
_atom_type_scat_dispersion_real
_atom_type_scat_dispersion_imag
_atom_type_scat_source
C C 0.0033 0.0016 'International Tables Vol C Tables 4.2.6.8 and 6.1.1.4'
H H 0.0000 0.0000 'International Tables Vol C Tables 4.2.6.8 and 6.1.1.4'
N N 0.0061 0.0033 'International Tables Vol C Tables 4.2.6.8 and 6.1.1.4'

loop_
_geom_angle_atom_site_label_1
_geom_angle_atom_site_label_2
_geom_angle_atom_site_label_3
_geom_angle
C7 N1 N2 104.78(7)
N1 N2 C9 112.31(7)
N1 N2 C16 119.51(7)
C9 N2 C16 128.11(8)
C17 N3 C21 117.03(9)
C2 C1 C6 120.17(9)
C2 C1 H1 119.9
C6 C1 H1 119.9
C3 C2 C1 120.81(9)
C3 C2 H2 119.6
C1 C2 H2 119.6
C2 C3 C4 119.22(9)
C2 C3 H3 120.4
C4 C3 H3 120.4
C3 C4 C5 120.31(9)
C3 C4 H4 119.8
C5 C4 H4 119.8
C4 C5 C6 120.72(9)
C4 C5 H5 119.6
C6 C5 H5 119.6
C5 C6 C1 118.76(8)
C5 C6 C7 120.16(8)
C1 C6 C7 121.08(8)
N1 C7 C8 111.15(8)
N1 C7 C6 121.08(8)
C8 C7 C6 127.76(8)
C9 C8 C7 105.38(8)
C9 C8 H8 127.3
C7 C8 H8 127.3
N2 C9 C8 106.38(8)
N2 C9 C10 124.60(8)
C8 C9 C10 129.01(8)
C11 C10 C15 119.03(8)
C11 C10 C9 119.24(8)
C15 C10 C9 121.68(8)
C12 C11 C10 120.41(9)
C12 C11 H11 119.8
C10 C11 H11 119.8
C13 C12 C11 120.03(9)
C13 C12 H12 120.0
C11 C12 H12 120.0
C12 C13 C14 119.99(9)
C12 C13 H13 120.0
C14 C13 H13 120.0
C15 C14 C13 120.20(9)
C15 C14 H14 119.9
C13 C14 H14 119.9
C14 C15 C10 120.34(9)
C14 C15 H15 119.8
C10 C15 H15 119.8
N2 C16 C17 114.37(7)
N2 C16 H16A 108.7
C17 C16 H16A 108.7
N2 C16 H16B 108.7
C17 C16 H16B 108.7
H16A C16 H16B 107.6
N3 C17 C18 123.20(9)
N3 C17 C16 115.06(8)
C18 C17 C16 121.68(9)
C19 C18 C17 118.54(10)
C19 C18 H18 120.7
C17 C18 H18 120.7
C20 C19 C18 119.00(10)
C20 C19 H19 120.5
C18 C19 H19 120.5
C19 C20 C21 118.38(10)
C19 C20 H20 120.8
C21 C20 H20 120.8
N3 C21 C20 123.83(10)
N3 C21 H21 118.1
C20 C21 H21 118.1

loop_
_geom_bond_atom_site_label_1
_geom_bond_atom_site_label_2
_geom_bond_distance
N1 C7 1.3440(12)
N1 N2 1.3595(10)
N2 C9 1.3664(11)
N2 C16 1.4584(11)
N3 C17 1.3390(13)
N3 C21 1.3468(13)
C1 C2 1.3916(14)
C1 C6 1.4005(13)
C1 H1 0.9500
C2 C3 1.3912(15)
C2 H2 0.9500
C3 C4 1.3914(14)
C3 H3 0.9500
C4 C5 1.3916(13)
C4 H4 0.9500
C5 C6 1.3985(13)
C5 H5 0.9500
C6 C7 1.4736(12)
C7 C8 1.4112(12)
C8 C9 1.3814(12)
C8 H8 0.9500
C9 C10 1.4725(12)
C10 C11 1.3994(13)
C10 C15 1.3997(12)
C11 C12 1.3913(13)
C11 H11 0.9500
C12 C13 1.3891(16)
C12 H12 0.9500
C13 C14 1.3901(15)
C13 H13 0.9500
C14 C15 1.3884(13)
C14 H14 0.9500
C15 H15 0.9500
C16 C17 1.5172(12)
C16 H16A 0.9900
C16 H16B 0.9900
C17 C18 1.3936(14)
C18 C19 1.3895(14)
C18 H18 0.9500
C19 C20 1.3829(17)
C19 H19 0.9500
C20 C21 1.3838(17)
C20 H20 0.9500
C21 H21 0.9500

loop_
_geom_torsion_atom_site_label_1
_geom_torsion_atom_site_label_2
_geom_torsion_atom_site_label_3
_geom_torsion_atom_site_label_4
_geom_torsion
C7 N1 N2 C9 -0.57(10)
C7 N1 N2 C16 -177.56(7)
C6 C1 C2 C3 0.13(15)
C1 C2 C3 C4 0.37(15)
C2 C3 C4 C5 -0.61(15)
C3 C4 C5 C6 0.34(14)
C4 C5 C6 C1 0.16(14)
C4 C5 C6 C7 179.97(8)
C2 C1 C6 C5 -0.40(14)
C2 C1 C6 C7 179.80(8)
N2 N1 C7 C8 0.19(10)
N2 N1 C7 C6 179.52(7)
C5 C6 C7 N1 176.49(8)
C1 C6 C7 N1 -3.71(13)
C5 C6 C7 C8 -4.31(14)
C1 C6 C7 C8 175.49(9)
N1 C7 C8 C9 0.23(10)
C6 C7 C8 C9 -179.04(8)
N1 N2 C9 C8 0.72(10)
C16 N2 C9 C8 177.40(8)
N1 N2 C9 C10 -178.10(8)
C16 N2 C9 C10 -1.42(14)
C7 C8 C9 N2 -0.55(9)
C7 C8 C9 C10 178.20(8)
N2 C9 C10 C11 130.54(9)
C8 C9 C10 C11 -48.00(13)
N2 C9 C10 C15 -52.16(13)
C8 C9 C10 C15 129.30(10)
C15 C10 C11 C12 -0.24(13)
C9 C10 C11 C12 177.13(8)
C10 C11 C12 C13 -0.30(14)
C11 C12 C13 C14 0.37(15)
C12 C13 C14 C15 0.11(15)
C13 C14 C15 C10 -0.65(14)
C11 C10 C15 C14 0.71(13)
C9 C10 C15 C14 -176.59(8)
N1 N2 C16 C17 -88.21(10)
C9 N2 C16 C17 95.33(11)
C21 N3 C17 C18 1.16(14)
C21 N3 C17 C16 -176.00(9)
N2 C16 C17 N3 -136.02(8)
N2 C16 C17 C18 46.77(12)
N3 C17 C18 C19 -1.10(15)
C16 C17 C18 C19 175.88(9)
C17 C18 C19 C20 0.08(15)
C18 C19 C20 C21 0.77(16)
C17 N3 C21 C20 -0.23(16)
C19 C20 C21 N3 -0.73(17)

loop_
_cod_related_entry_id
_cod_related_entry_database
_cod_related_entry_code
1 ChemSpider 30657660
